data_1509422
loop_
_publ_author_name
'Hoppe, R.'
'Klassen, H.'

_publ_section_title
;
 Die K4 (Ag4 O4) - Strukturfamilie
;
_journal_name_full 'Zeitschrift fuer Anorganische und Allgemeine Chemie'
_journal_page_first 101
_journal_page_last 114
_journal_paper_doi 10.1002/zaac.19824850110
_journal_volume 485
_journal_year 1982
_chemical_formula_sum 'Ag K O'
_chemical_name_systematic 'K Ag O'
_space_group_IT_number 119
_symmetry_space_group_name_Hall 'I -4 -2'
_symmetry_space_group_name_H-M 'I -4 m 2'
_cell_angle_alpha 90
_cell_angle_beta 90
_cell_angle_gamma 90
_cell_formula_units_Z 8
_cell_length_a 9.893
_cell_length_b 9.893
_cell_length_c 5.445
_cell_volume 532.910
_citation_journal_id_ASTM ZAACAB
_cod_data_source_file silver1-2_368.cif
_cod_data_source_block Ag1K1O1
_cod_original_cell_volume 532.91
_cod_original_formula_sum 'Ag1 K1 O1'
_cod_database_code 1509422

loop_
_symmetry_equiv_pos_as_xyz
x,y,z
y,-x,-z
-x,-y,z
-y,x,-z
-x,y,z
y,x,-z
x,-y,z
-y,-x,-z
x+1/2,y+1/2,z+1/2
y+1/2,-x+1/2,-z+1/2
-x+1/2,-y+1/2,z+1/2
-y+1/2,x+1/2,-z+1/2
-x+1/2,y+1/2,z+1/2
y+1/2,x+1/2,-z+1/2
x+1/2,-y+1/2,z+1/2
-y+1/2,-x+1/2,-z+1/2

loop_
_atom_site_label
_atom_site_type_symbol
_atom_site_fract_x
_atom_site_fract_y
_atom_site_fract_z
_atom_site_occupancy
_atom_site_U_iso_or_equiv
K1 K+1 0.178 0 0.7661 1 0.0
O1 O-2 0.2058 0 0.2538 1 0.0
Ag1 Ag+1 0.352 0.148 0.25 1 0.0
